data_7103265
loop_
_publ_author_name
'Song, Guoyong'
'Li, Yongxin'
'Chen, Shanshan'
'Li, Xingwei'

_publ_section_title
;
 Hydrogen bonding-assisted tautomerization of pyridine moieties in the
 coordination sphere of an Ir(I) complex.
;
_journal_issue 30
_journal_name_full 'Chemical communications (Cambridge, England)'
_journal_page_first 3558
_journal_page_last 3560
_journal_paper_doi 10.1039/b804931a
_journal_year 2008
_chemical_formula_moiety 'C21 H25 Ir N3 O, B F4'
_chemical_formula_sum 'C21 H25 B F4 Ir N3 O'
_chemical_formula_weight 614.45
_chemical_name_systematic
;
?
;
_space_group_IT_number 14
_symmetry_cell_setting monoclinic
_symmetry_space_group_name_Hall '-P 2yn'
_symmetry_space_group_name_H-M 'P 1 21/n 1'
_atom_sites_solution_hydrogens geom
_atom_sites_solution_primary direct
_atom_sites_solution_secondary difmap
_audit_creation_method SHELXL-97
_cell_angle_alpha 90.00
_cell_angle_beta 103.7470(10)
_cell_angle_gamma 90.00
_cell_formula_units_Z 4
_cell_length_a 7.7588(2)
_cell_length_b 16.9174(5)
_cell_length_c 15.9163(5)
_cell_measurement_reflns_used 8655
_cell_measurement_temperature 173(2)
_cell_measurement_theta_max 30.48
_cell_measurement_theta_min 2.41
_cell_volume 2029.31(10)
_computing_cell_refinement 'Bruker SMART'
_computing_data_collection 'Bruker SMART'
_computing_data_reduction 'Bruker SAINT'
_computing_molecular_graphics 'Bruker SHELXTL'
_computing_publication_material 'Bruker SHELXTL'
_computing_structure_refinement 'SHELXL-97 (Sheldrick, 1997)'
_computing_structure_solution 'SHELXS-97 (Sheldrick, 1990)'
_diffrn_ambient_temperature 173(2)
_diffrn_measured_fraction_theta_full 0.992
_diffrn_measured_fraction_theta_max 0.992
_diffrn_measurement_device_type 'CCD area detector'
_diffrn_measurement_method 'phi and omega scans'
_diffrn_radiation_monochromator graphite
_diffrn_radiation_source 'fine-focus sealed tube'
_diffrn_radiation_type MoK\a
_diffrn_radiation_wavelength 0.71073
_diffrn_reflns_av_R_equivalents 0.0256
_diffrn_reflns_av_sigmaI/netI 0.0196
_diffrn_reflns_limit_h_max 11
_diffrn_reflns_limit_h_min -11
_diffrn_reflns_limit_k_max 24
_diffrn_reflns_limit_k_min -24
_diffrn_reflns_limit_l_max 22
_diffrn_reflns_limit_l_min -20
_diffrn_reflns_number 32967
_diffrn_reflns_theta_full 30.54
_diffrn_reflns_theta_max 30.54
_diffrn_reflns_theta_min 2.41
_exptl_absorpt_coefficient_mu 6.635
_exptl_absorpt_correction_T_max 0.7772
_exptl_absorpt_correction_T_min 0.2408
_exptl_absorpt_correction_type multi-scan
_exptl_absorpt_process_details sadabs
_exptl_crystal_colour black
_exptl_crystal_density_diffrn 2.011
_exptl_crystal_density_method 'not measured'
_exptl_crystal_description needle
_exptl_crystal_F_000 1192
_exptl_crystal_size_max 0.30
_exptl_crystal_size_mid 0.04
_exptl_crystal_size_min 0.04
_refine_diff_density_max 1.377
_refine_diff_density_min -0.610
_refine_diff_density_rms 0.102
_refine_ls_extinction_method none
_refine_ls_goodness_of_fit_ref 1.061
_refine_ls_hydrogen_treatment mixed
_refine_ls_matrix_type full
_refine_ls_number_parameters 343
_refine_ls_number_reflns 6170
_refine_ls_number_restraints 201
_refine_ls_restrained_S_all 1.054
_refine_ls_R_factor_all 0.0246
_refine_ls_R_factor_gt 0.0179
_refine_ls_shift/su_max 0.010
_refine_ls_shift/su_mean 0.000
_refine_ls_structure_factor_coef Fsqd
_refine_ls_weighting_details 'calc w=1/[\s^2^(Fo^2^)+(0.0196P)^2^+1.9145P] where P=(Fo^2^+2Fc^2^)/3'
_refine_ls_weighting_scheme calc
_refine_ls_wR_factor_gt 0.0411
_refine_ls_wR_factor_ref 0.0451
_reflns_number_gt 5344
_reflns_number_total 6170
_reflns_threshold_expression >2sigma(I)
_cod_data_source_file b804931a.txt
_cod_data_source_block lxw37m
_cod_depositor_comments
;
The following automatic conversions were performed:
'_symmetry_cell_setting' value 'Monoclinic' changed to 'monoclinic'
according to '/home/saulius/struct/CIF-dictionaries/cif_core.dic'
dictionary named 'cif_core.dic' version 2.4.1 from 2010-06-29.

Automatic conversion script
Id: cif_fix_enum 1527 2010-12-29 10:47:43Z saulius 
;
_cod_original_sg_symbol_H-M P2(1)/n
_cod_database_code 7103265

loop_
_symmetry_equiv_pos_as_xyz
'x, y, z'
'-x+1/2, y+1/2, -z+1/2'
'-x, -y, -z'
'x-1/2, -y-1/2, z-1/2'

loop_
_atom_site_label
_atom_site_type_symbol
_atom_site_fract_x
_atom_site_fract_y
_atom_site_fract_z
_atom_site_U_iso_or_equiv
_atom_site_adp_type
_atom_site_occupancy
_atom_site_symmetry_multiplicity
_atom_site_calc_flag
_atom_site_refinement_flags
_atom_site_disorder_assembly
_atom_site_disorder_group
Ir1 Ir 0.749796(11) 1.020773(5) 0.291421(5) 0.01770(3) Uani 1 1 d D . .
B1 B 0.1336(5) 0.7364(2) 0.2333(2) 0.0354(7) Uani 1 1 d . . .
C1 C 0.834(3) 1.0538(8) 0.1731(10) 0.038(4) Uani 0.482(13) 1 d PDU A 2
H1 H 0.9348 1.0916 0.1914 0.046 Uiso 0.482(13) 1 calc PRD A 2
C2 C 0.6801(17) 1.0959(9) 0.1745(8) 0.026(2) Uani 0.482(13) 1 d PDU A 2
H2 H 0.6837 1.1548 0.1799 0.032 Uiso 0.482(13) 1 calc PRD A 2
C1A C 0.847(2) 1.0579(7) 0.1762(9) 0.036(3) Uani 0.518(13) 1 d PDU A 1
H1A H 0.9452 1.0974 0.1827 0.043 Uiso 0.518(13) 1 calc PR A 1
C2A C 0.6717(18) 1.0834(9) 0.1670(8) 0.037(3) Uani 0.518(13) 1 d PDU A 1
H2A H 0.6755 1.1413 0.1798 0.045 Uiso 0.518(13) 1 calc PR A 1
C3 C 0.5336(11) 1.0557(5) 0.1062(5) 0.0309(16) Uani 0.482(13) 1 d PDU A 2
H3A H 0.5871 1.0276 0.0641 0.037 Uiso 0.482(13) 1 calc PR A 2
H3B H 0.4514 1.0963 0.0744 0.037 Uiso 0.482(13) 1 calc PR A 2
C4 C 0.4289(12) 0.9961(6) 0.1492(5) 0.0323(18) Uani 0.482(13) 1 d PDU A 2
H4A H 0.3575 0.9614 0.1040 0.039 Uiso 0.482(13) 1 calc PR A 2
H4B H 0.3459 1.0257 0.1762 0.039 Uiso 0.482(13) 1 calc PR A 2
C3A C 0.4759(11) 1.0614(4) 0.1264(5) 0.0323(15) Uani 0.518(13) 1 d PDU A 1
H3A1 H 0.3973 1.0886 0.1579 0.039 Uiso 0.518(13) 1 calc PR A 1
H3A2 H 0.4428 1.0787 0.0653 0.039 Uiso 0.518(13) 1 calc PR A 1
C4A C 0.4527(11) 0.9718(5) 0.1314(4) 0.0290(15) Uani 0.518(13) 1 d PDU A 1
H4A1 H 0.3253 0.9586 0.1222 0.035 Uiso 0.518(13) 1 calc PR A 1
H4A2 H 0.4992 0.9453 0.0859 0.035 Uiso 0.518(13) 1 calc PR A 1
C5 C 0.5529(3) 0.94373(16) 0.21969(16) 0.0292(5) Uani 1 1 d D A .
H5 H 0.483(4) 0.9204(17) 0.2573(17) 0.035 Uiso 1 1 d D . .
C6 C 0.7214(4) 0.91076(15) 0.22506(16) 0.0272(5) Uani 1 1 d D A .
H6 H 0.752(4) 0.8670(14) 0.2687(16) 0.033 Uiso 1 1 d D . .
C7A C 0.8376(13) 0.9068(7) 0.1587(6) 0.031(2) Uani 0.518(13) 1 d PDU A 1
H7A1 H 0.9608 0.8929 0.1887 0.037 Uiso 0.518(13) 1 calc PR A 1
H7A2 H 0.7919 0.8651 0.1156 0.037 Uiso 0.518(13) 1 calc PR A 1
C8A C 0.8368(13) 0.9863(4) 0.1126(5) 0.0296(16) Uani 0.518(13) 1 d PDU A 1
H8A1 H 0.7271 0.9906 0.0660 0.036 Uiso 0.518(13) 1 calc PR A 1
H8A2 H 0.9392 0.9885 0.0856 0.036 Uiso 0.518(13) 1 calc PR A 1
C7 C 0.7852(15) 0.9107(6) 0.1420(7) 0.031(2) Uani 0.482(13) 1 d PDU A 2
H7A H 0.6810 0.9129 0.0921 0.038 Uiso 0.482(13) 1 calc PR A 2
H7B H 0.8487 0.8606 0.1381 0.038 Uiso 0.482(13) 1 calc PR A 2
C8 C 0.9088(12) 0.9802(5) 0.1359(6) 0.0328(17) Uani 0.482(13) 1 d PDU A 2
H8A H 0.9122 0.9895 0.0749 0.039 Uiso 0.482(13) 1 calc PR A 2
H8B H 1.0307 0.9688 0.1697 0.039 Uiso 0.482(13) 1 calc PR A 2
C9 C 0.9243(3) 1.18100(14) 0.34458(16) 0.0254(5) Uani 1 1 d . . .
H9 H 0.9243 1.1856 0.2851 0.031 Uiso 1 1 calc R A .
C10 C 0.9948(3) 1.24234(14) 0.39971(18) 0.0288(5) Uani 1 1 d . A .
H10 H 1.0433 1.2877 0.3787 0.035 Uiso 1 1 calc R . .
C11 C 0.9927(3) 1.23608(14) 0.48511(18) 0.0304(5) Uani 1 1 d . . .
H11 H 1.0388 1.2776 0.5242 0.036 Uiso 1 1 calc R A .
C12 C 0.9229(3) 1.16866(14) 0.51462(16) 0.0258(5) Uani 1 1 d . A .
H12 H 0.9224 1.1640 0.5740 0.031 Uiso 1 1 calc R . .
C13 C 0.8538(3) 1.10805(13) 0.45752(14) 0.0194(4) Uani 1 1 d . . .
C14 C 0.7787(3) 1.03247(13) 0.47978(14) 0.0187(4) Uani 1 1 d . A .
C15 C 0.7296(3) 0.98120(12) 0.40700(14) 0.0183(4) Uani 1 1 d . A .
C16 C 0.7519(3) 1.00955(13) 0.56070(14) 0.0196(4) Uani 1 1 d . . .
C17 C 0.7979(3) 1.05784(16) 0.64178(15) 0.0262(5) Uani 1 1 d . A .
H17A H 0.9266 1.0660 0.6588 0.039 Uiso 1 1 calc R . .
H17B H 0.7593 1.0300 0.6881 0.039 Uiso 1 1 calc R . .
H17C H 0.7380 1.1092 0.6315 0.039 Uiso 1 1 calc R . .
C18 C 0.6793(3) 0.93502(14) 0.56814(14) 0.0220(4) Uani 1 1 d . A .
H18 H 0.6588 0.9188 0.6221 0.026 Uiso 1 1 calc R . .
C19 C 0.6373(3) 0.88484(13) 0.49811(14) 0.0203(4) Uani 1 1 d . . .
C20 C 0.5424(3) 0.75239(14) 0.44075(16) 0.0271(5) Uani 1 1 d . . .
C21 C 0.4674(5) 0.67664(17) 0.4663(2) 0.0407(7) Uani 1 1 d . A .
H21A H 0.3617 0.6619 0.4218 0.061 Uiso 1 1 calc RD . .
H21B H 0.4350 0.6840 0.5217 0.061 Uiso 1 1 calc R . .
H21C H 0.5565 0.6347 0.4721 0.061 Uiso 1 1 calc RD . .
F1 F 0.2435(3) 0.67077(12) 0.24794(14) 0.0538(5) Uani 1 1 d . . .
F2 F -0.0103(2) 0.71949(10) 0.16264(10) 0.0384(4) Uani 1 1 d . . .
F3 F 0.0680(3) 0.75300(12) 0.30494(12) 0.0540(5) Uani 1 1 d . . .
F4 F 0.2229(3) 0.80155(13) 0.21185(14) 0.0567(5) Uani 1 1 d . . .
N1 N 0.8559(2) 1.11512(11) 0.37152(12) 0.0204(4) Uani 1 1 d . A .
N2 N 0.6635(2) 0.90888(11) 0.42124(12) 0.0191(3) Uani 1 1 d . A .
H2N H 0.6362 0.8758 0.3774 0.023 Uiso 1 1 calc R . .
N3 N 0.5653(3) 0.81071(12) 0.50332(13) 0.0236(4) Uani 1 1 d . A .
H3N H 0.5309 0.7996 0.5508 0.028 Uiso 1 1 calc R . .
O1 O 0.5808(3) 0.76264(11) 0.37182(12) 0.0336(4) Uani 1 1 d D A .

loop_
_atom_site_aniso_label
_atom_site_aniso_U_11
_atom_site_aniso_U_22
_atom_site_aniso_U_33
_atom_site_aniso_U_23
_atom_site_aniso_U_13
_atom_site_aniso_U_12
Ir1 0.02308(4) 0.01827(4) 0.01228(4) -0.00046(3) 0.00527(3) 0.00020(3)
B1 0.0449(17) 0.0367(16) 0.0261(15) -0.0116(13) 0.0115(13) -0.0058(13)
C1 0.069(6) 0.024(5) 0.026(6) -0.007(4) 0.018(5) -0.020(5)
C2 0.055(4) 0.010(4) 0.009(3) 0.000(3) -0.003(3) -0.006(3)
C1A 0.069(6) 0.026(5) 0.027(5) -0.001(4) 0.037(5) -0.003(5)
C2A 0.075(5) 0.014(5) 0.017(4) -0.005(3) -0.001(3) -0.011(3)
C3 0.031(4) 0.034(3) 0.024(3) 0.007(3) 0.000(2) 0.004(3)
C4 0.035(4) 0.044(5) 0.015(3) -0.003(3) 0.000(3) -0.004(3)
C3A 0.037(4) 0.033(3) 0.022(3) -0.002(2) -0.004(2) 0.011(3)
C4A 0.032(3) 0.039(4) 0.014(3) -0.004(2) 0.000(2) -0.001(3)
C5 0.0312(12) 0.0359(13) 0.0184(11) 0.0020(10) 0.0016(9) -0.0108(10)
C6 0.0413(13) 0.0260(12) 0.0175(11) -0.0065(9) 0.0133(10) -0.0093(10)
C7A 0.038(4) 0.038(4) 0.020(4) -0.009(3) 0.015(3) 0.000(3)
C8A 0.039(4) 0.026(3) 0.030(4) -0.004(3) 0.022(3) 0.004(3)
C7 0.052(6) 0.016(3) 0.031(5) -0.001(3) 0.017(4) 0.001(4)
C8 0.034(4) 0.041(4) 0.028(4) -0.003(3) 0.017(3) 0.000(3)
C9 0.0304(12) 0.0224(11) 0.0237(12) 0.0017(9) 0.0069(9) 0.0002(9)
C10 0.0302(12) 0.0183(10) 0.0372(15) 0.0019(10) 0.0064(10) 0.0009(9)
C11 0.0315(13) 0.0226(11) 0.0350(14) -0.0082(10) 0.0040(10) -0.0013(9)
C12 0.0304(12) 0.0256(11) 0.0212(12) -0.0058(9) 0.0054(9) 0.0004(9)
C13 0.0192(9) 0.0213(10) 0.0173(10) -0.0014(8) 0.0035(8) 0.0030(8)
C14 0.0185(9) 0.0246(10) 0.0112(10) -0.0047(8) 0.0002(7) 0.0009(7)
C15 0.0186(9) 0.0200(10) 0.0166(10) -0.0003(8) 0.0046(7) 0.0020(7)
C16 0.0172(9) 0.0262(11) 0.0150(10) 0.0001(8) 0.0030(8) 0.0040(8)
C17 0.0295(11) 0.0340(13) 0.0151(11) -0.0060(10) 0.0055(9) -0.0013(10)
C18 0.0242(10) 0.0280(11) 0.0143(10) 0.0017(9) 0.0057(8) 0.0032(9)
C19 0.0198(9) 0.0243(10) 0.0169(10) 0.0038(8) 0.0048(8) 0.0027(8)
C20 0.0319(12) 0.0254(11) 0.0255(12) 0.0007(10) 0.0100(10) -0.0020(9)
C21 0.0627(19) 0.0290(13) 0.0366(16) -0.0007(12) 0.0238(14) -0.0119(13)
F1 0.0563(12) 0.0521(12) 0.0476(12) -0.0111(10) 0.0014(9) 0.0091(9)
F2 0.0400(9) 0.0498(10) 0.0271(8) -0.0099(7) 0.0111(7) -0.0030(7)
F3 0.0872(15) 0.0502(11) 0.0316(10) -0.0174(8) 0.0282(10) -0.0112(10)
F4 0.0604(12) 0.0488(11) 0.0678(14) -0.0112(10) 0.0290(11) -0.0191(9)
N1 0.0230(9) 0.0190(8) 0.0195(9) -0.0001(7) 0.0059(7) 0.0017(7)
N2 0.0233(9) 0.0214(9) 0.0135(9) -0.0002(7) 0.0060(7) -0.0009(7)
N3 0.0308(10) 0.0241(9) 0.0180(10) 0.0025(8) 0.0097(8) -0.0015(7)
O1 0.0503(11) 0.0299(9) 0.0244(9) -0.0037(8) 0.0164(8) -0.0092(8)

loop_
_atom_type_symbol
_atom_type_description
_atom_type_scat_dispersion_real
_atom_type_scat_dispersion_imag
_atom_type_scat_source
C C 0.0033 0.0016 'International Tables Vol C Tables 4.2.6.8 and 6.1.1.4'
H H 0.0000 0.0000 'International Tables Vol C Tables 4.2.6.8 and 6.1.1.4'
B B 0.0013 0.0007 'International Tables Vol C Tables 4.2.6.8 and 6.1.1.4'
N N 0.0061 0.0033 'International Tables Vol C Tables 4.2.6.8 and 6.1.1.4'
O O 0.0106 0.0060 'International Tables Vol C Tables 4.2.6.8 and 6.1.1.4'
F F 0.0171 0.0103 'International Tables Vol C Tables 4.2.6.8 and 6.1.1.4'
Ir Ir -1.4442 7.9887 'International Tables Vol C Tables 4.2.6.8 and 6.1.1.4'

loop_
_geom_angle_atom_site_label_1
_geom_angle_atom_site_label_2
_geom_angle_atom_site_label_3
_geom_angle
_geom_angle_site_symmetry_1
_geom_angle_site_symmetry_3
_geom_angle_publ_flag
C15 Ir1 N1 78.44(8) . . ?
C15 Ir1 C5 94.90(9) . . ?
N1 Ir1 C5 158.03(9) . . ?
C15 Ir1 C6 98.20(9) . . ?
N1 Ir1 C6 162.35(9) . . ?
C5 Ir1 C6 38.64(10) . . ?
C15 Ir1 C2A 157.6(5) . . ?
N1 Ir1 C2A 99.6(4) . . ?
C5 Ir1 C2A 78.6(4) . . ?
C6 Ir1 C2A 90.0(5) . . ?
C15 Ir1 C1 167.0(5) . . ?
N1 Ir1 C1 100.0(5) . . ?
C5 Ir1 C1 91.0(5) . . ?
C6 Ir1 C1 79.3(4) . . ?
C2A Ir1 C1 35.3(9) . . ?
C15 Ir1 C2 155.5(5) . . ?
N1 Ir1 C2 93.2(4) . . ?
C5 Ir1 C2 84.2(3) . . ?
C6 Ir1 C2 96.3(4) . . ?
C2A Ir1 C2 6.3(8) . . ?
C1 Ir1 C2 36.7(3) . . ?
C15 Ir1 C1A 165.0(5) . . ?
N1 Ir1 C1A 97.2(4) . . ?
C5 Ir1 C1A 94.1(5) . . ?
C6 Ir1 C1A 81.6(3) . . ?
C2A Ir1 C1A 36.8(3) . . ?
C1 Ir1 C1A 3.1(10) . . ?
C2 Ir1 C1A 37.8(8) . . ?
F3 B1 F1 110.9(3) . . ?
F3 B1 F4 110.2(2) . . ?
F1 B1 F4 110.8(3) . . ?
F3 B1 F2 108.8(3) . . ?
F1 B1 F2 108.0(2) . . ?
F4 B1 F2 108.1(3) . . ?
C2 C1 C8 144.8(18) . . ?
C2 C1 Ir1 71.9(6) . . ?
C8 C1 Ir1 109.6(8) . . ?
C1 C2 C3 104.8(16) . . ?
C1 C2 Ir1 71.4(6) . . ?
C3 C2 Ir1 109.5(7) . . ?
C2A C1A C8A 105.7(16) . . ?
C2A C1A Ir1 70.3(6) . . ?
C8A C1A Ir1 109.8(7) . . ?
C1A C2A C3A 143.3(16) . . ?
C1A C2A Ir1 72.8(6) . . ?
C3A C2A Ir1 107.0(7) . . ?
C2 C3 C4 110.7(8) . . ?
C3 C4 C5 112.7(6) . . ?
C4A C3A C2A 109.4(8) . . ?
C5 C4A C3A 108.6(6) . . ?
C6 C5 C4A 116.5(4) . . ?
C6 C5 C4 132.2(4) . . ?
C4A C5 C4 20.7(3) . . ?
C6 C5 Ir1 70.77(14) . . ?
C4A C5 Ir1 116.9(3) . . ?
C4 C5 Ir1 106.2(4) . . ?
C5 C6 C7 116.0(5) . . ?
C5 C6 C7A 131.4(4) . . ?
C7 C6 C7A 16.3(6) . . ?
C5 C6 Ir1 70.59(15) . . ?
C7 C6 Ir1 114.6(4) . . ?
C7A C6 Ir1 111.7(5) . . ?
C8A C7A C6 110.7(7) . . ?
C7A C8A C1A 112.0(8) . . ?
C6 C7 C8 113.1(8) . . ?
C7 C8 C1 107.1(10) . . ?
N1 C9 C10 123.0(2) . . ?
C11 C10 C9 118.4(2) . . ?
C10 C11 C12 119.8(2) . . ?
C13 C12 C11 120.3(2) . . ?
N1 C13 C12 119.4(2) . . ?
N1 C13 C14 114.22(19) . . ?
C12 C13 C14 126.3(2) . . ?
C16 C14 C15 120.5(2) . . ?
C16 C14 C13 127.5(2) . . ?
C15 C14 C13 112.03(19) . . ?
N2 C15 C14 116.66(19) . . ?
N2 C15 Ir1 124.57(16) . . ?
C14 C15 Ir1 118.70(15) . . ?
C18 C16 C14 118.5(2) . . ?
C18 C16 C17 116.0(2) . . ?
C14 C16 C17 125.6(2) . . ?
C19 C18 C16 120.7(2) . . ?
N2 C19 C18 119.3(2) . . ?
N2 C19 N3 118.5(2) . . ?
C18 C19 N3 122.1(2) . . ?
O1 C20 N3 122.1(2) . . ?
O1 C20 C21 124.0(2) . . ?
N3 C20 C21 113.9(2) . . ?
C9 N1 C13 119.1(2) . . ?
C9 N1 Ir1 124.50(16) . . ?
C13 N1 Ir1 116.40(14) . . ?
C19 N2 C15 124.30(19) . . ?
C20 N3 C19 126.04(19) . . ?

loop_
_geom_bond_atom_site_label_1
_geom_bond_atom_site_label_2
_geom_bond_distance
_geom_bond_site_symmetry_2
_geom_bond_publ_flag
Ir1 C15 1.999(2) . ?
Ir1 N1 2.0860(19) . ?
Ir1 C5 2.123(2) . ?
Ir1 C6 2.125(2) . ?
Ir1 C2A 2.200(10) . ?
Ir1 C1 2.205(11) . ?
Ir1 C2 2.212(10) . ?
Ir1 C1A 2.232(9) . ?
B1 F3 1.383(3) . ?
B1 F1 1.386(4) . ?
B1 F4 1.387(4) . ?
B1 F2 1.413(4) . ?
C1 C2 1.392(11) . ?
C1 C8 1.551(11) . ?
C2 C3 1.532(11) . ?
C1A C2A 1.401(11) . ?
C1A C8A 1.569(11) . ?
C2A C3A 1.548(11) . ?
C3 C4 1.552(12) . ?
C4 C5 1.567(8) . ?
C3A C4A 1.531(11) . ?
C4A C5 1.511(7) . ?
C5 C6 1.406(4) . ?
C6 C7 1.518(10) . ?
C6 C7A 1.544(8) . ?
C7A C8A 1.532(10) . ?
C7 C8 1.534(10) . ?
C9 N1 1.348(3) . ?
C9 C10 1.385(3) . ?
C10 C11 1.367(4) . ?
C11 C12 1.391(4) . ?
C12 C13 1.390(3) . ?
C13 N1 1.378(3) . ?
C13 C14 1.483(3) . ?
C14 C16 1.407(3) . ?
C14 C15 1.425(3) . ?
C15 N2 1.366(3) . ?
C16 C18 1.397(3) . ?
C16 C17 1.497(3) . ?
C18 C19 1.377(3) . ?
C19 N2 1.350(3) . ?
C19 N3 1.383(3) . ?
C20 O1 1.216(3) . ?
C20 N3 1.383(3) . ?
C20 C21 1.503(3) . ?

loop_
_geom_hbond_atom_site_label_D
_geom_hbond_atom_site_label_H
_geom_hbond_atom_site_label_A
_geom_hbond_distance_DH
_geom_hbond_distance_HA
_geom_hbond_distance_DA
_geom_hbond_angle_DHA
_geom_hbond_site_symmetry_A
N2 H2N O1 0.88 1.96 2.629(3) 131.8 .
N3 H3N F2 0.88 1.91 2.782(2) 171.7 4_676
